data_2215934
loop_
_publ_author_name
'Li, Jie'

_publ_section_title
;
 3-Aminopyridinium 2-hydroxy-2,2-diphenylacetate monohydrate
;
_journal_coeditor_code HB2562
_journal_issue 11
_journal_name_full 'Acta Crystallographica Section E'
_journal_page_first o4238
_journal_page_last o4238
_journal_paper_doi 10.1107/S160053680704785X
_journal_volume 63
_journal_year 2007
_chemical_formula_iupac 'C5 H7 N2 +, C14 H11 O3 -, H2 O'
_chemical_formula_moiety 'C5 H7 N2 +, C14 H11 O3 -, H2 O'
_chemical_formula_sum 'C19 H20 N2 O4'
_chemical_formula_weight 340.37
_chemical_name_systematic
;
3-Aminopyridinium 2-hydroxy-2,2-diphenylacetate monohydrate
;
_space_group_IT_number 29
_symmetry_cell_setting orthorhombic
_symmetry_space_group_name_Hall 'P 2c -2ac'
_symmetry_space_group_name_H-M 'P c a 21'
_atom_sites_solution_hydrogens geom
_atom_sites_solution_primary direct
_atom_sites_solution_secondary difmap
_audit_creation_method SHELXL-97
_cell_angle_alpha 90.00
_cell_angle_beta 90.00
_cell_angle_gamma 90.00
_cell_formula_units_Z 4
_cell_length_a 28.903(6)
_cell_length_b 8.6828(18)
_cell_length_c 6.7900(14)
_cell_measurement_reflns_used 2804
_cell_measurement_temperature 298(2)
_cell_measurement_theta_max 22.3
_cell_measurement_theta_min 2.6
_cell_volume 1704.0(6)
_computing_cell_refinement 'SAINT-Plus (Bruker, 2001)'
_computing_data_collection 'SMART (Bruker, 2001)'
_computing_data_reduction 'SAINT-Plus (Bruker, 2001)'
_computing_molecular_graphics 'PLATON (Spek, 2003)'
_computing_publication_material 'PLATON (Spek, 2003)'
_computing_structure_refinement 'SHELXL97 (Sheldrick, 1997)'
_computing_structure_solution 'SHELXS97 (Sheldrick, 1997)'
_diffrn_ambient_temperature 298(2)
_diffrn_measured_fraction_theta_full 0.996
_diffrn_measured_fraction_theta_max 0.996
_diffrn_measurement_device_type 'Bruker SMART APEX CCD area-detector'
_diffrn_measurement_method \w'
_diffrn_radiation_monochromator graphite
_diffrn_radiation_source 'fine-focus sealed tube'
_diffrn_radiation_type MoK\a
_diffrn_radiation_wavelength 0.71073
_diffrn_reflns_av_R_equivalents 0.0284
_diffrn_reflns_av_sigmaI/netI 0.0292
_diffrn_reflns_limit_h_max 16
_diffrn_reflns_limit_h_min -35
_diffrn_reflns_limit_k_max 10
_diffrn_reflns_limit_k_min -7
_diffrn_reflns_limit_l_max 8
_diffrn_reflns_limit_l_min -8
_diffrn_reflns_number 6660
_diffrn_reflns_theta_full 25.99
_diffrn_reflns_theta_max 25.99
_diffrn_reflns_theta_min 2.35
_diffrn_standards_decay_% 0
_diffrn_standards_interval_count 0
_diffrn_standards_number 0
_exptl_absorpt_coefficient_mu 0.094
_exptl_absorpt_correction_T_max 0.9972
_exptl_absorpt_correction_T_min 0.9563
_exptl_absorpt_correction_type multi-scan
_exptl_absorpt_process_details '(SADABS; Sheldrick, 2001)'
_exptl_crystal_colour colourless
_exptl_crystal_density_diffrn 1.327
_exptl_crystal_density_method 'not measured'
_exptl_crystal_description plate
_exptl_crystal_F_000 720
_exptl_crystal_size_max 0.48
_exptl_crystal_size_mid 0.32
_exptl_crystal_size_min 0.03
_refine_diff_density_max 0.128
_refine_diff_density_min -0.167
_refine_ls_abs_structure_details none
_refine_ls_extinction_method none
_refine_ls_goodness_of_fit_ref 1.076
_refine_ls_hydrogen_treatment mixed
_refine_ls_matrix_type full
_refine_ls_number_parameters 250
_refine_ls_number_reflns 1821
_refine_ls_number_restraints 7
_refine_ls_restrained_S_all 1.074
_refine_ls_R_factor_all 0.0442
_refine_ls_R_factor_gt 0.0376
_refine_ls_shift/su_max 0.000
_refine_ls_shift/su_mean 0.000
_refine_ls_structure_factor_coef Fsqd
_refine_ls_weighting_details 'calc w=1/[\s^2^(Fo^2^)+(0.0484P)^2^+0.0365P] where P=(Fo^2^+2Fc^2^)/3'
_refine_ls_weighting_scheme calc
_refine_ls_wR_factor_gt 0.0834
_refine_ls_wR_factor_ref 0.0855
_reflns_number_gt 1607
_reflns_number_total 1821
_reflns_threshold_expression I>2\s(I)
_cod_data_source_file hb2562.cif
_cod_data_source_block I
_cod_database_code 2215934
_cod_database_fobs_code 2215934

loop_
_symmetry_equiv_pos_as_xyz
'x, y, z'
'-x, -y, z+1/2'
'x+1/2, -y, z'
'-x+1/2, y, z+1/2'

loop_
_atom_site_type_symbol
_atom_site_label
_atom_site_fract_x
_atom_site_fract_y
_atom_site_fract_z
_atom_site_U_iso_or_equiv
_atom_site_adp_type
_atom_site_calc_flag
_atom_site_refinement_flags
_atom_site_occupancy
O O1 0.17063(6) 0.2495(2) 0.7187(3) 0.0457(5) Uani d . 1
O O2 0.20716(5) 0.4364(2) 0.8757(3) 0.0475(5) Uani d . 1
O O3 0.13841(5) 0.48577(18) 1.1257(3) 0.0378(4) Uani d D 1
H H3A 0.1587(7) 0.438(3) 1.186(4) 0.056(9) Uiso d D 1
O O4 0.29689(6) 0.3420(3) 0.8495(3) 0.0616(6) Uani d D 1
H H4A 0.2694(4) 0.363(3) 0.848(5) 0.059(9) Uiso d D 1
H H4B 0.3028(11) 0.307(4) 0.959(3) 0.062(10) Uiso d D 1
C C6 0.17223(7) 0.3540(3) 0.8424(4) 0.0334(5) Uani d . 1
C C7 0.12734(7) 0.3950(2) 0.9587(4) 0.0310(5) Uani d . 1
C C14 0.10135(7) 0.2479(3) 1.0166(4) 0.0344(6) Uani d . 1
C C19 0.09745(8) 0.2027(3) 1.2115(4) 0.0432(6) Uani d . 1
H H19 0.1100 0.2637 1.3106 0.052 Uiso calc R 1
C C18 0.07485(9) 0.0665(3) 1.2595(5) 0.0551(8) Uani d . 1
H H18 0.0726 0.0369 1.3908 0.066 Uiso calc R 1
C C17 0.05596(10) -0.0240(3) 1.1177(6) 0.0618(9) Uani d . 1
H H17 0.0413 -0.1157 1.1511 0.074 Uiso calc R 1
C C16 0.05879(10) 0.0216(3) 0.9236(6) 0.0588(8) Uani d . 1
H H16 0.0457 -0.0392 0.8256 0.071 Uiso calc R 1
C C15 0.08091(8) 0.1569(3) 0.8737(5) 0.0452(6) Uani d . 1
H H15 0.0821 0.1873 0.7425 0.054 Uiso calc R 1
C C8 0.09618(7) 0.4964(3) 0.8301(4) 0.0325(5) Uani d . 1
C C13 0.05536(8) 0.5509(3) 0.9120(5) 0.0445(7) Uani d . 1
H H13 0.0482 0.5276 1.0422 0.053 Uiso calc R 1
C C12 0.02522(9) 0.6397(3) 0.8016(6) 0.0551(8) Uani d . 1
H H12 -0.0022 0.6743 0.8576 0.066 Uiso calc R 1
C C11 0.03548(10) 0.6771(3) 0.6100(6) 0.0594(9) Uani d . 1
H H11 0.0151 0.7370 0.5365 0.071 Uiso calc R 1
C C10 0.07602(10) 0.6254(3) 0.5276(5) 0.0542(8) Uani d . 1
H H10 0.0833 0.6511 0.3983 0.065 Uiso calc R 1
C C9 0.10598(9) 0.5353(3) 0.6367(4) 0.0440(6) Uani d . 1
H H9 0.1332 0.5002 0.5792 0.053 Uiso calc R 1
N N1 0.22005(8) 0.7051(3) 1.0551(3) 0.0437(5) Uani d D 1
H H1A 0.2120(9) 0.6156(18) 1.015(4) 0.051(8) Uiso d D 1
N N2 0.32649(8) 0.9158(3) 1.1201(4) 0.0565(6) Uani d D 1
H H2A 0.3349(11) 1.005(2) 1.157(6) 0.072(10) Uiso d D 1
H H2B 0.3463(8) 0.843(2) 1.104(5) 0.058(10) Uiso d D 1
C C1 0.26516(8) 0.7347(3) 1.0651(4) 0.0409(6) Uani d . 1
H H1 0.2864 0.6564 1.0415 0.049 Uiso calc R 1
C C2 0.28080(8) 0.8822(3) 1.1107(4) 0.0398(6) Uani d . 1
C C3 0.24702(10) 0.9941(3) 1.1417(5) 0.0456(6) Uani d . 1
H H3 0.2559 1.0947 1.1696 0.055 Uiso calc R 1
C C4 0.20121(9) 0.9583(3) 1.1315(5) 0.0497(7) Uani d . 1
H H4 0.1791 1.0339 1.1547 0.060 Uiso calc R 1
C C5 0.18779(10) 0.8111(3) 1.0872(4) 0.0490(7) Uani d . 1
H H5 0.1566 0.7857 1.0797 0.059 Uiso calc R 1

loop_
_atom_site_aniso_label
_atom_site_aniso_U_11
_atom_site_aniso_U_22
_atom_site_aniso_U_33
_atom_site_aniso_U_12
_atom_site_aniso_U_13
_atom_site_aniso_U_23
O1 0.0465(10) 0.0357(9) 0.0550(11) 0.0014(8) 0.0115(9) -0.0106(9)
O2 0.0306(8) 0.0482(11) 0.0635(13) -0.0051(7) 0.0052(8) -0.0112(10)
O3 0.0363(9) 0.0364(9) 0.0406(10) -0.0005(7) -0.0030(8) -0.0090(8)
O4 0.0340(10) 0.0979(18) 0.0530(15) 0.0072(10) 0.0054(10) 0.0192(13)
C6 0.0330(11) 0.0254(11) 0.0418(15) 0.0032(10) 0.0010(11) 0.0034(11)
C7 0.0303(11) 0.0272(12) 0.0354(13) -0.0011(9) 0.0003(10) -0.0039(10)
C14 0.0257(10) 0.0318(12) 0.0458(15) 0.0023(9) 0.0045(10) -0.0006(12)
C19 0.0386(13) 0.0416(14) 0.0493(16) -0.0028(11) 0.0037(12) 0.0042(14)
C18 0.0568(16) 0.0475(17) 0.061(2) -0.0075(14) 0.0100(15) 0.0128(15)
C17 0.0579(17) 0.0372(15) 0.090(3) -0.0154(13) 0.0123(19) 0.0087(17)
C16 0.0597(18) 0.0397(15) 0.077(2) -0.0144(14) 0.0030(16) -0.0113(16)
C15 0.0469(13) 0.0384(14) 0.0502(17) -0.0052(11) 0.0011(13) -0.0033(13)
C8 0.0296(11) 0.0231(11) 0.0448(14) -0.0029(9) -0.0041(11) -0.0049(11)
C13 0.0356(13) 0.0389(13) 0.0590(18) 0.0016(11) 0.0024(12) -0.0019(14)
C12 0.0342(13) 0.0440(16) 0.087(3) 0.0088(12) -0.0051(14) -0.0078(17)
C11 0.0566(17) 0.0378(15) 0.084(3) 0.0088(13) -0.0290(18) -0.0016(17)
C10 0.0696(19) 0.0459(16) 0.0470(18) 0.0066(15) -0.0138(15) 0.0057(14)
C9 0.0464(14) 0.0409(15) 0.0448(16) 0.0057(12) -0.0001(13) -0.0017(13)
N1 0.0516(13) 0.0386(13) 0.0409(13) -0.0107(11) -0.0026(10) -0.0010(11)
N2 0.0500(14) 0.0500(16) 0.0696(17) -0.0082(13) 0.0021(13) -0.0076(15)
C1 0.0495(15) 0.0355(13) 0.0378(14) 0.0014(11) 0.0012(11) 0.0014(12)
C2 0.0461(13) 0.0421(14) 0.0314(13) -0.0053(12) 0.0012(12) -0.0002(12)
C3 0.0622(15) 0.0324(12) 0.0422(15) -0.0013(13) 0.0058(14) -0.0028(13)
C4 0.0539(15) 0.0450(16) 0.0502(16) 0.0059(13) 0.0034(14) 0.0017(14)
C5 0.0473(14) 0.0541(16) 0.0456(17) -0.0038(14) 0.0023(13) 0.0029(14)

loop_
_atom_type_symbol
_atom_type_description
_atom_type_scat_dispersion_real
_atom_type_scat_dispersion_imag
_atom_type_scat_source
C C 0.0033 0.0000 'International Tables Vol C Tables 4.2.6.8 and 6.1.1.4'
H H 0.0000 0.0000 'International Tables Vol C Tables 4.2.6.8 and 6.1.1.4'
N N 0.0061 0.0000 'International Tables Vol C Tables 4.2.6.8 and 6.1.1.4'
O O 0.0106 0.0000 'International Tables Vol C Tables 4.2.6.8 and 6.1.1.4'

loop_
_geom_angle_atom_site_label_1
_geom_angle_atom_site_label_2
_geom_angle_atom_site_label_3
_geom_angle
C7 O3 H3A 106(2)
H4A O4 H4B 107(3)
O1 C6 O2 124.7(2)
O1 C6 C7 118.69(19)
O2 C6 C7 116.5(2)
O3 C7 C8 105.64(17)
O3 C7 C14 111.62(19)
C8 C7 C14 109.68(18)
O3 C7 C6 110.14(17)
C8 C7 C6 109.4(2)
C14 C7 C6 110.29(17)
C15 C14 C19 118.2(2)
C15 C14 C7 120.3(2)
C19 C14 C7 121.4(2)
C14 C19 C18 120.2(3)
C14 C19 H19 119.9
C18 C19 H19 119.9
C17 C18 C19 121.0(3)
C17 C18 H18 119.5
C19 C18 H18 119.5
C18 C17 C16 119.2(3)
C18 C17 H17 120.4
C16 C17 H17 120.4
C17 C16 C15 120.5(3)
C17 C16 H16 119.8
C15 C16 H16 119.8
C16 C15 C14 120.8(3)
C16 C15 H15 119.6
C14 C15 H15 119.6
C9 C8 C13 118.1(2)
C9 C8 C7 124.1(2)
C13 C8 C7 117.8(2)
C12 C13 C8 120.5(3)
C12 C13 H13 119.7
C8 C13 H13 119.7
C11 C12 C13 120.6(3)
C11 C12 H12 119.7
C13 C12 H12 119.7
C12 C11 C10 119.5(3)
C12 C11 H11 120.3
C10 C11 H11 120.3
C11 C10 C9 120.1(3)
C11 C10 H10 120.0
C9 C10 H10 120.0
C10 C9 C8 121.2(3)
C10 C9 H9 119.4
C8 C9 H9 119.4
C5 N1 C1 123.1(2)
C5 N1 H1A 119.4(19)
C1 N1 H1A 117.3(19)
C2 N2 H2A 119(2)
C2 N2 H2B 119(2)
H2A N2 H2B 121(3)
N1 C1 C2 120.5(2)
N1 C1 H1 119.8
C2 C1 H1 119.8
N2 C2 C3 121.8(2)
N2 C2 C1 121.7(2)
C3 C2 C1 116.5(2)
C4 C3 C2 121.0(2)
C4 C3 H3 119.5
C2 C3 H3 119.5
C3 C4 C5 119.9(3)
C3 C4 H4 120.0
C5 C4 H4 120.0
N1 C5 C4 119.0(3)
N1 C5 H5 120.5
C4 C5 H5 120.5

loop_
_geom_bond_atom_site_label_1
_geom_bond_atom_site_label_2
_geom_bond_distance
O1 C6 1.237(3)
O2 C6 1.258(3)
O3 C7 1.417(3)
O3 H3A 0.826(10)
O4 H4A 0.816(10)
O4 H4B 0.820(10)
C6 C7 1.560(3)
C7 C8 1.533(3)
C7 C14 1.533(3)
C14 C15 1.384(4)
C14 C19 1.384(4)
C19 C18 1.390(4)
C19 H19 0.9300
C18 C17 1.357(5)
C18 H18 0.9300
C17 C16 1.379(5)
C17 H17 0.9300
C16 C15 1.379(4)
C16 H16 0.9300
C15 H15 0.9300
C8 C9 1.385(4)
C8 C13 1.388(3)
C13 C12 1.384(4)
C13 H13 0.9300
C12 C11 1.374(5)
C12 H12 0.9300
C11 C10 1.374(4)
C11 H11 0.9300
C10 C9 1.382(4)
C10 H10 0.9300
C9 H9 0.9300
N1 C5 1.328(4)
N1 C1 1.331(3)
N1 H1A 0.855(10)
N2 C2 1.354(3)
N2 H2A 0.848(10)
N2 H2B 0.858(10)
C1 C2 1.393(4)
C1 H1 0.9300
C2 C3 1.393(4)
C3 C4 1.361(4)
C3 H3 0.9300
C4 C5 1.370(4)
C4 H4 0.9300
C5 H5 0.9300

loop_
_geom_hbond_atom_site_label_D
_geom_hbond_atom_site_label_H
_geom_hbond_atom_site_label_A
_geom_hbond_site_symmetry_A
_geom_hbond_distance_DH
_geom_hbond_distance_HA
_geom_hbond_distance_DA
_geom_hbond_angle_DHA
O3 H3A O4 4 0.826(10) 1.891(12) 2.714(3) 173(3)
O4 H4A O2 . 0.816(10) 1.918(12) 2.726(2) 171(3)
O4 H4B O1 4 0.820(10) 1.989(13) 2.795(3) 168(3)
N1 H1A O2 . 0.855(10) 1.827(13) 2.658(3) 163(3)
N1 H1A O3 . 0.855(10) 2.52(2) 3.070(3) 123(2)
N2 H2A O1 4_565 0.848(10) 2.172(16) 2.975(3) 158(3)

loop_
_cod_related_entry_id
_cod_related_entry_database
_cod_related_entry_code
1 ChemSpider 21121285
